data_4020887
loop_
_publ_author_name
'N. Satish Kumar'
'K. Praveen Kumar'
'K. V. P. Pavan Kumar'
'Praveen Kommana'
'Jagadese J. Vittal'
'K. C. Kumara Swamy'

_publ_section_title
;
 Diverse Modes of Reactivity of Dialkyl Azodicarboxylates
 with P(III) Compounds: Synthesis, Structure,
 and Reactivity of Products Other than the Morrison-Brunn-Huisgen
 Intermediate in a Mitsunobu-Type Reaction
;
_journal_name_full 'Journal of Organic Chemistry'
_journal_page_first 1880
_journal_page_last 1889
_journal_paper_doi 10.1021/jo035634d
_journal_volume 69
_journal_year 2004
_chemical_formula_sum 'C32 H48 N3 O6 P S'
_chemical_formula_weight 633.76
_space_group_IT_number 2
_symmetry_cell_setting triclinic
_symmetry_space_group_name_Hall '-P 1'
_symmetry_space_group_name_H-M 'P -1'
_cell_angle_alpha 74.34(7)
_cell_angle_beta 72.41(5)
_cell_angle_gamma 71.50(11)
_cell_formula_units_Z 2
_cell_length_a 10.681(9)
_cell_length_b 10.761(3)
_cell_length_c 17.409(4)
_cell_measurement_temperature 298(2)
_cell_volume 1775.1(16)
_diffrn_ambient_temperature 298(2)
_exptl_crystal_density_diffrn 1.186
_cod_database_code 4020887

loop_
_symmetry_equiv_pos_as_xyz
'x, y, z'
'-x, -y, -z'

loop_
_atom_site_label
_atom_site_type_symbol
_atom_site_fract_x
_atom_site_fract_y
_atom_site_fract_z
_atom_site_U_iso_or_equiv
_atom_site_adp_type
_atom_site_occupancy
_atom_site_calc_flag
_atom_site_refinement_flags
_atom_site_disorder_assembly
_atom_site_disorder_group
P P 0.19265(10) 0.83193(10) 0.28316(6) 0.0443(3) Uani 1 d . . .
S S 0.43796(11) 0.66657(11) 0.15777(8) 0.0616(4) Uani 1 d . . .
O1 O 0.2406(3) 0.9251(3) 0.19837(15) 0.0476(7) Uani 1 d . . .
O2 O 0.1445(3) 0.7239(3) 0.26006(15) 0.0493(7) Uani 1 d . . .
O3 O -0.0888(4) 0.8818(4) 0.53410(19) 0.0837(11) Uani 1 d . . .
O4 O -0.1026(4) 0.7906(4) 0.43697(19) 0.0826(11) Uani 1 d . . .
O5 O -0.0348(3) 1.0091(4) 0.2025(2) 0.0745(10) Uani 1 d . . .
O6 O -0.1610(4) 1.0863(4) 0.3169(2) 0.1021(14) Uani 1 d . . .
N1 N 0.0393(3) 0.9365(3) 0.32043(18) 0.0461(8) Uani 1 d . . .
N2 N 0.0091(4) 0.9469(4) 0.4021(2) 0.0550(10) Uani 1 d . . .
N3 N 0.2772(4) 0.7902(4) 0.3426(2) 0.0592(10) Uani 1 d . . .
C1 C 0.7792(5) 0.9645(6) 0.0309(3) 0.0796(15) Uani 1 d . . .
H1A H 0.8370 0.8775 0.0240 0.119 Uiso 1 calc R . .
H1B H 0.8136 1.0016 0.0622 0.119 Uiso 1 calc R . .
H1C H 0.7775 1.0215 -0.0219 0.119 Uiso 1 calc R . .
C2 C 0.6372(4) 0.9532(5) 0.0758(3) 0.0578(11) Uani 1 d . . .
C3 C 0.5396(4) 1.0618(4) 0.1049(3) 0.0576(11) Uani 1 d . . .
H3 H 0.5641 1.1410 0.0959 0.069 Uiso 1 calc R . .
C4 C 0.4059(4) 1.0576(4) 0.1473(2) 0.0513(10) Uani 1 d . . .
C5 C 0.3751(4) 0.9368(4) 0.1608(2) 0.0476(10) Uani 1 d . . .
C6 C 0.4692(4) 0.8258(4) 0.1327(2) 0.0503(10) Uani 1 d . . .
C7 C 0.5998(4) 0.8362(4) 0.0894(3) 0.0564(11) Uani 1 d . . .
H7 H 0.6628 0.7630 0.0693 0.068 Uiso 1 calc R . .
C8 C 0.2875(4) 0.6812(4) 0.1281(3) 0.0527(11) Uani 1 d . . .
C9 C 0.1630(4) 0.6893(4) 0.1853(2) 0.0453(10) Uani 1 d . . .
C10 C 0.0573(4) 0.6527(4) 0.1718(3) 0.0536(11) Uani 1 d . . .
C11 C 0.0781(6) 0.6309(5) 0.0930(3) 0.0697(13) Uani 1 d . . .
H11 H 0.0080 0.6119 0.0807 0.084 Uiso 1 calc R . .
C12 C 0.1945(6) 0.6353(5) 0.0321(3) 0.0736(15) Uani 1 d . . .
C13 C 0.3014(6) 0.6563(4) 0.0508(3) 0.0654(13) Uani 1 d . . .
H13 H 0.3835 0.6539 0.0119 0.078 Uiso 1 calc R . .
C14 C 0.2078(8) 0.6120(8) -0.0526(3) 0.128(3) Uani 1 d . . .
H14A H 0.1515 0.6874 -0.0812 0.193 Uiso 1 calc R . .
H14B H 0.1794 0.5332 -0.0471 0.193 Uiso 1 calc R . .
H14C H 0.3008 0.6005 -0.0829 0.193 Uiso 1 calc R . .
C15 C 0.3045(5) 1.1833(4) 0.1774(3) 0.0616(12) Uani 1 d . . .
C16 C 0.2635(6) 1.1522(5) 0.2722(3) 0.0842(17) Uani 1 d . . .
H16A H 0.2040 1.2308 0.2919 0.126 Uiso 1 calc R . .
H16B H 0.3435 1.1243 0.2933 0.126 Uiso 1 calc R . .
H16C H 0.2176 1.0821 0.2903 0.126 Uiso 1 calc R . .
C17 C 0.1782(5) 1.2231(5) 0.1428(4) 0.0853(17) Uani 1 d . . .
H17A H 0.1095 1.2908 0.1694 0.128 Uiso 1 calc R . .
H17B H 0.1442 1.1464 0.1524 0.128 Uiso 1 calc R . .
H17C H 0.2019 1.2571 0.0848 0.128 Uiso 1 calc R . .
C18 C 0.3648(6) 1.3028(5) 0.1511(4) 0.0937(19) Uani 1 d . . .
H18A H 0.3935 1.3227 0.0923 0.141 Uiso 1 calc R . .
H18B H 0.4415 1.2826 0.1743 0.141 Uiso 1 calc R . .
H18C H 0.2975 1.3786 0.1701 0.141 Uiso 1 calc R . .
C19 C -0.0676(5) 0.6279(5) 0.2390(3) 0.0609(12) Uani 1 d . . .
C20 C -0.0224(5) 0.5293(5) 0.3130(3) 0.0783(15) Uani 1 d . . .
H20A H 0.0396 0.4497 0.2957 0.117 Uiso 1 calc R . .
H20B H -0.1003 0.5071 0.3530 0.117 Uiso 1 calc R . .
H20C H 0.0219 0.5691 0.3368 0.117 Uiso 1 calc R . .
C21 C -0.1625(5) 0.7561(6) 0.2650(4) 0.0822(16) Uani 1 d . . .
H21A H -0.1156 0.7964 0.2867 0.123 Uiso 1 calc R . .
H21B H -0.2402 0.7363 0.3064 0.123 Uiso 1 calc R . .
H21C H -0.1918 0.8168 0.2183 0.123 Uiso 1 calc R . .
C23 C 0.3463(5) 0.6970(5) 0.4010(3) 0.0690(14) Uani 1 d . . .
C24 C 0.2942(11) 0.7307(13) 0.4810(5) 0.258(8) Uani 1 d . . .
H24A H 0.3013 0.8188 0.4779 0.388 Uiso 1 calc R . .
H24B H 0.3459 0.6676 0.5180 0.388 Uiso 1 calc R . .
H24C H 0.2006 0.7284 0.5007 0.388 Uiso 1 calc R . .
C25 C 0.3232(15) 0.5637(10) 0.4079(9) 0.275(9) Uani 1 d . . .
H25A H 0.2410 0.5551 0.4487 0.413 Uiso 1 calc R . .
H25B H 0.3984 0.4941 0.4236 0.413 Uiso 1 calc R . .
H25C H 0.3153 0.5566 0.3559 0.413 Uiso 1 calc R . .
C26 C 0.4905(7) 0.6768(14) 0.3708(6) 0.231(7) Uani 1 d . . .
H26A H 0.5208 0.6324 0.3250 0.346 Uiso 1 calc R . .
H26B H 0.5349 0.6228 0.4136 0.346 Uiso 1 calc R . .
H26C H 0.5123 0.7616 0.3537 0.346 Uiso 1 calc R . .
C27 C -0.0635(5) 0.8750(5) 0.4626(3) 0.0600(12) Uani 1 d . . .
C28 C -0.1964(9) 0.7216(9) 0.4987(4) 0.136(3) Uani 1 d . . .
H28A H -0.1670 0.6922 0.5497 0.163 Uiso 1 calc R . .
H28B H -0.1953 0.6430 0.4810 0.163 Uiso 1 calc R . .
C29 C -0.3338(10) 0.8065(13) 0.5129(6) 0.197(5) Uani 1 d . . .
H29A H -0.3381 0.8772 0.5382 0.295 Uiso 1 calc R . .
H29B H -0.3950 0.7547 0.5484 0.295 Uiso 1 calc R . .
H29C H -0.3594 0.8440 0.4615 0.295 Uiso 1 calc R . .
C30 C -0.0522(5) 1.0126(5) 0.2726(3) 0.0620(12) Uani 1 d . . .
C22 C -0.1513(5) 0.5629(6) 0.2106(4) 0.0896(18) Uani 1 d . . .
H22A H -0.1888 0.6244 0.1668 0.134 Uiso 1 calc R . .
H22B H -0.2236 0.5407 0.2557 0.134 Uiso 1 calc R . .
H22C H -0.0935 0.4832 0.1914 0.134 Uiso 1 calc R . .
C31 C -0.2696(11) 1.1604(11) 0.2721(6) 0.217(6) Uani 1 d . . .
H31A H -0.2275 1.1954 0.2160 0.260 Uiso 1 calc R . .
H31B H -0.3170 1.0984 0.2702 0.260 Uiso 1 calc R . .
C32 C -0.3523(13) 1.2525(15) 0.3024(7) 0.272(8) Uani 1 d . . .
H32A H -0.4154 1.2179 0.3493 0.408 Uiso 1 calc R . .
H32B H -0.4006 1.3118 0.2626 0.408 Uiso 1 calc R . .
H32C H -0.3061 1.3003 0.3191 0.408 Uiso 1 calc R . .
HN2 H 0.044(4) 0.997(4) 0.414(2) 0.046(12) Uiso 1 d . . .

loop_
_atom_site_aniso_label
_atom_site_aniso_U_11
_atom_site_aniso_U_22
_atom_site_aniso_U_33
_atom_site_aniso_U_23
_atom_site_aniso_U_13
_atom_site_aniso_U_12
P 0.0431(6) 0.0468(6) 0.0366(6) -0.0078(5) -0.0020(4) -0.0098(5)
S 0.0521(7) 0.0440(6) 0.0735(8) -0.0129(5) -0.0002(6) -0.0044(5)
O1 0.0460(16) 0.0469(15) 0.0375(15) -0.0061(12) 0.0012(12) -0.0074(12)
O2 0.0522(16) 0.0579(17) 0.0380(15) -0.0159(13) -0.0007(12) -0.0182(13)
O3 0.106(3) 0.117(3) 0.0398(18) -0.0315(18) 0.0162(18) -0.064(2)
O4 0.113(3) 0.099(3) 0.0478(19) -0.0250(18) 0.0180(18) -0.069(2)
O5 0.065(2) 0.096(3) 0.050(2) -0.0088(18) -0.0180(16) -0.0036(18)
O6 0.073(2) 0.102(3) 0.084(3) -0.026(2) -0.003(2) 0.033(2)
N1 0.0409(18) 0.056(2) 0.0345(18) -0.0149(15) 0.0006(14) -0.0068(15)
N2 0.063(2) 0.071(3) 0.0353(19) -0.0226(18) 0.0069(17) -0.031(2)
N3 0.063(2) 0.063(2) 0.054(2) -0.0075(18) -0.0257(19) -0.0116(19)
C1 0.058(3) 0.085(4) 0.083(4) -0.012(3) 0.003(3) -0.024(3)
C2 0.054(3) 0.061(3) 0.048(3) -0.005(2) -0.001(2) -0.016(2)
C3 0.060(3) 0.056(3) 0.049(3) -0.007(2) -0.001(2) -0.019(2)
C4 0.064(3) 0.047(2) 0.035(2) -0.0078(18) -0.0037(19) -0.012(2)
C5 0.048(2) 0.050(2) 0.035(2) -0.0044(18) -0.0004(18) -0.0113(19)
C6 0.048(2) 0.048(2) 0.042(2) -0.0061(19) 0.0006(18) -0.0084(19)
C7 0.044(2) 0.057(3) 0.055(3) -0.008(2) 0.000(2) -0.007(2)
C8 0.059(3) 0.041(2) 0.049(3) -0.0117(19) -0.001(2) -0.010(2)
C9 0.056(2) 0.038(2) 0.035(2) -0.0089(16) -0.0066(18) -0.0051(18)
C10 0.054(3) 0.053(3) 0.051(3) -0.017(2) -0.015(2) -0.002(2)
C11 0.083(4) 0.071(3) 0.060(3) -0.022(3) -0.025(3) -0.011(3)
C12 0.109(4) 0.068(3) 0.043(3) -0.016(2) -0.011(3) -0.024(3)
C13 0.094(4) 0.049(3) 0.042(3) -0.014(2) 0.007(2) -0.021(3)
C14 0.183(8) 0.161(7) 0.048(3) -0.039(4) -0.014(4) -0.051(6)
C15 0.069(3) 0.044(2) 0.059(3) -0.013(2) 0.005(2) -0.013(2)
C16 0.117(5) 0.072(3) 0.052(3) -0.023(3) 0.013(3) -0.031(3)
C17 0.078(4) 0.057(3) 0.095(4) -0.012(3) -0.005(3) 0.000(3)
C18 0.101(4) 0.056(3) 0.102(4) -0.019(3) 0.015(3) -0.023(3)
C19 0.054(3) 0.067(3) 0.068(3) -0.031(2) -0.010(2) -0.014(2)
C20 0.067(3) 0.086(4) 0.077(4) -0.015(3) 0.006(3) -0.035(3)
C21 0.055(3) 0.096(4) 0.098(4) -0.055(3) -0.002(3) -0.006(3)
C23 0.061(3) 0.081(4) 0.058(3) 0.004(3) -0.026(2) -0.013(3)
C24 0.251(12) 0.334(16) 0.079(6) -0.058(8) -0.093(7) 0.140(11)
C25 0.44(2) 0.129(8) 0.334(17) 0.127(10) -0.298(17) -0.126(11)
C26 0.071(5) 0.399(18) 0.153(8) 0.070(10) -0.057(5) -0.042(8)
C27 0.063(3) 0.071(3) 0.050(3) -0.023(2) 0.008(2) -0.034(2)
C28 0.199(9) 0.169(7) 0.081(4) -0.051(5) 0.037(5) -0.148(7)
C29 0.142(8) 0.304(15) 0.189(10) -0.116(10) 0.049(7) -0.144(10)
C30 0.055(3) 0.063(3) 0.056(3) -0.011(2) -0.005(2) -0.007(2)
C22 0.071(4) 0.103(4) 0.117(5) -0.055(4) -0.015(3) -0.031(3)
C31 0.187(10) 0.206(10) 0.140(8) -0.049(7) -0.063(7) 0.143(8)
C32 0.235(14) 0.312(18) 0.198(12) -0.079(12) -0.111(11) 0.107(13)

loop_
_geom_bond_atom_site_label_1
_geom_bond_atom_site_label_2
_geom_bond_distance
_geom_bond_site_symmetry_2
_geom_bond_publ_flag
P N3 1.464(4) . ?
P O1 1.586(3) . ?
P O2 1.593(3) . ?
P N1 1.718(4) . ?
S C6 1.763(4) . ?
S C8 1.781(5) . ?
O1 C5 1.418(5) . ?
O2 C9 1.389(4) . ?
O3 C27 1.209(5) . ?
O4 C27 1.331(5) . ?
O4 C28 1.450(6) . ?
O5 C30 1.187(5) . ?
O6 C30 1.333(6) . ?
O6 C31 1.488(9) . ?
N1 N2 1.388(4) . ?
N1 C30 1.391(6) . ?
N2 C27 1.325(5) . ?
N3 C23 1.422(6) . ?
C1 C2 1.508(6) . ?
C2 C7 1.379(6) . ?
C2 C3 1.392(6) . ?
C3 C4 1.404(6) . ?
C4 C5 1.383(6) . ?
C4 C15 1.545(6) . ?
C5 C6 1.391(6) . ?
C6 C7 1.395(6) . ?
C8 C9 1.393(6) . ?
C8 C13 1.397(6) . ?
C9 C10 1.406(6) . ?
C10 C11 1.395(6) . ?
C10 C19 1.527(6) . ?
C11 C12 1.373(7) . ?
C12 C13 1.376(7) . ?
C12 C14 1.518(7) . ?
C15 C18 1.519(7) . ?
C15 C17 1.534(7) . ?
C15 C16 1.544(6) . ?
C19 C21 1.520(7) . ?
C19 C20 1.526(7) . ?
C19 C22 1.544(6) . ?
C23 C26 1.433(8) . ?
C23 C24 1.434(9) . ?
C23 C25 1.499(11) . ?
C28 C29 1.450(13) . ?
C31 C32 1.219(12) . ?

loop_
_cod_related_entry_id
_cod_related_entry_database
_cod_related_entry_code
1 ChemSpider 21155372
